data_7019578
loop_
_publ_author_name
'Saines, Paul J.'
'Tan, Jin-Chong'
'Yeung, Hamish H.-M.'
'Barton, Phillip T.'
'Cheetham, Anthony K.'

_publ_section_title
;
 Layered inorganic-organic frameworks based on the 2,2-dimethylsuccinate
 ligand: structural diversity and its effect on nanosheet exfoliation and
 magnetic properties.
;
_journal_issue 28
_journal_name_full 'Dalton transactions (Cambridge, England : 2003)'
_journal_page_first 8585
_journal_page_last 8593
_journal_paper_doi 10.1039/c2dt30648d
_journal_volume 41
_journal_year 2012
_chemical_formula_moiety 'C6 H10 Co1 O5'
_chemical_formula_sum 'C6 H10 Co O5'
_chemical_formula_weight 221.08
_chemical_name_systematic
;
?
;
_space_group_IT_number 64
_symmetry_cell_setting orthorhombic
_symmetry_Int_Tables_number 64
_symmetry_space_group_name_Hall '-C 2ac 2'
_symmetry_space_group_name_H-M 'C m c a'
_atom_sites_solution_hydrogens geom
_atom_sites_solution_primary heavy
_atom_sites_solution_secondary difmap
_audit_creation_date 2011-09-08T12:55:02-00:00
_audit_creation_method 'WinGX routine CIF_UPDATE'
_cell_angle_alpha 90
_cell_angle_beta 90
_cell_angle_gamma 90
_cell_formula_units_Z 8
_cell_length_a 21.9175(12)
_cell_length_b 10.2819(3)
_cell_length_c 7.0879(3)
_cell_measurement_reflns_used 4673
_cell_measurement_temperature 120(2)
_cell_measurement_theta_max 29.0937
_cell_measurement_theta_min 3.4140
_cell_measurement_wavelength 0.71073
_cell_volume 1597.28(12)
_computing_cell_refinement 'CrysAlisPro (Oxford Diffraction Ltd, 2010)'
_computing_data_collection 'CrysAlisPro (Oxford Diffraction Ltd, 2010)'
_computing_data_reduction 'CrysAlisPro (Oxford Diffraction Ltd, 2010)'
_computing_molecular_graphics 'Diamond (Brandenburg 1997)'
_computing_publication_material 'WinGX publication routines (Farrugia, 1999)'
_computing_structure_refinement 'SHELXL-97 (Sheldrick, 1997)'
_computing_structure_solution 'DIRDIF-2008 (Beurskens, 2008)'
_diffrn_ambient_temperature 120(2)
_diffrn_detector_area_resol_mean 16.1183
_diffrn_measured_fraction_theta_full 0.9959
_diffrn_measured_fraction_theta_max 0.959
_diffrn_measurement_device_type 'Xcalibur, Eos, Gemini ultra'
_diffrn_radiation_monochromator graphite
_diffrn_radiation_source 'Enhance (Mo) X-ray Source'
_diffrn_radiation_type MoK\a
_diffrn_radiation_wavelength 0.71073
_diffrn_reflns_av_R_equivalents 0.0563
_diffrn_reflns_av_unetI/netI 0.028
_diffrn_reflns_limit_h_max 30
_diffrn_reflns_limit_h_min -29
_diffrn_reflns_limit_k_max 13
_diffrn_reflns_limit_k_min -13
_diffrn_reflns_limit_l_max 9
_diffrn_reflns_limit_l_min -9
_diffrn_reflns_number 13031
_diffrn_reflns_theta_full 26.32
_diffrn_reflns_theta_max 29.16
_diffrn_reflns_theta_min 3.61
_exptl_absorpt_coefficient_mu 2.128
_exptl_absorpt_correction_T_max 0.945
_exptl_absorpt_correction_T_min 0.741
_exptl_absorpt_correction_type analytical
_exptl_absorpt_process_details
;
CrysAlisPro, Oxford Diffraction Ltd.,
Version 1.171.34.44 (release 25-10-2010 CrysAlis171 .NET)
(compiled Oct 25 2010,18:11:34)
Analytical numeric absorption correction using a multifaceted crystal
model based on expressions derived by R.C. Clark & J.S. Reid.
(Clark, R. C. & Reid, J. S. (1995). Acta Cryst. A51, 887-897)
;
_exptl_crystal_colour colourless
_exptl_crystal_density_diffrn 1.839
_exptl_crystal_density_method 'not measured'
_exptl_crystal_description sheet
_exptl_crystal_F_000 904
_exptl_crystal_size_max 0.2581
_exptl_crystal_size_mid 0.0872
_exptl_crystal_size_min 0.0267
_refine_diff_density_max 2.876
_refine_diff_density_min -0.626
_refine_diff_density_rms 0.143
_refine_ls_extinction_method none
_refine_ls_goodness_of_fit_ref 1.160
_refine_ls_hydrogen_treatment mixed
_refine_ls_matrix_type full
_refine_ls_number_parameters 72
_refine_ls_number_reflns 1064
_refine_ls_number_restraints 1
_refine_ls_restrained_S_all 1.160
_refine_ls_R_factor_all 0.0564
_refine_ls_R_factor_gt 0.0479
_refine_ls_shift/su_max 0.000
_refine_ls_shift/su_mean 0.000
_refine_ls_structure_factor_coef Fsqd
_refine_ls_weighting_details 'calc w=1/[\s^2^(Fo^2^)+(0.0660P)^2^+7.5484P] where P=(Fo^2^+2Fc^2^)/3'
_refine_ls_weighting_scheme calc
_refine_ls_wR_factor_gt 0.1254
_refine_ls_wR_factor_ref 0.1295
_reflns_number_gt 938
_reflns_number_total 1064
_reflns_threshold_expression >2sigma(I)
_cod_data_source_file c2dt30648d.txt
_cod_data_source_block CoDMS1
_cod_original_sg_symbol_Hall '-C 2bc 2'
_cod_original_formula_sum 'C6 H10 Co1 O5'
_cod_database_code 7019578

loop_
_symmetry_equiv_pos_as_xyz
'x, y, z'
'-x, y, z'
'x, -y+1/2, z+1/2'
'-x, -y+1/2, z+1/2'
'x+1/2, y+1/2, z'
'-x+1/2, y+1/2, z'
'x+1/2, -y+1, z+1/2'
'-x+1/2, -y+1, z+1/2'
'-x, -y, -z'
'x, -y, -z'
'-x, y-1/2, -z-1/2'
'x, y-1/2, -z-1/2'
'-x+1/2, -y+1/2, -z'
'x+1/2, -y+1/2, -z'
'-x+1/2, y, -z-1/2'
'x+1/2, y, -z-1/2'

loop_
_atom_site_label
_atom_site_type_symbol
_atom_site_fract_x
_atom_site_fract_y
_atom_site_fract_z
_atom_site_U_iso_or_equiv
_atom_site_adp_type
_atom_site_occupancy
_atom_site_symmetry_multiplicity
_atom_site_calc_flag
_atom_site_refinement_flags
_atom_site_disorder_group
Co1 Co 0.0000 0.27140(6) 0.11252(8) 0.0129(2) Uani 1 2 d S .
O2 O 0.06916(11) 0.1595(2) 0.0151(3) 0.0215(5) Uani 1 1 d . .
C1 C 0.09125(15) 0.1051(3) -0.1263(4) 0.0144(6) Uani 1 1 d . .
C2 C 0.15161(16) 0.0349(3) -0.0965(4) 0.0178(7) Uani 0.50 1 d P 1
C3 C 0.2010(3) 0.1476(8) -0.0884(10) 0.0257(15) Uani 0.50 1 d P 1
H3A H 0.2400 0.1114 -0.0560 0.038 Uiso 0.50 1 calc PR 1
H3B H 0.1892 0.2103 0.0051 0.038 Uiso 0.50 1 calc PR 1
H3C H 0.2036 0.1891 -0.2094 0.038 Uiso 0.50 1 calc PR 1
C4 C 0.1691(3) -0.0548(7) -0.2576(10) 0.0224(14) Uani 0.50 1 d P 1
H4A H 0.1419 -0.1280 -0.2601 0.034 Uiso 0.50 1 calc PR 1
H4B H 0.2102 -0.0847 -0.2399 0.034 Uiso 0.50 1 calc PR 1
H4C H 0.1663 -0.0084 -0.3748 0.034 Uiso 0.50 1 calc PR 1
C2A C 0.15161(16) 0.0349(3) -0.0965(4) 0.0178(7) Uani 0.50 1 d P 2
H2AA H 0.1849 0.0970 -0.1012 0.021 Uiso 0.50 1 calc PR 2
H2AB H 0.1577 -0.0282 -0.1964 0.021 Uiso 0.50 1 calc PR 2
O1 O 0.06721(11) 0.1050(2) -0.2894(3) 0.0175(5) Uani 1 1 d . .
O1W O 0.0000 0.3767(3) -0.1492(5) 0.0148(6) Uani 1 2 d SD .
H1W H 0.0326(12) 0.421(4) -0.138(5) 0.022 Uiso 1 1 d D .

loop_
_atom_site_aniso_label
_atom_site_aniso_U_11
_atom_site_aniso_U_22
_atom_site_aniso_U_33
_atom_site_aniso_U_23
_atom_site_aniso_U_13
_atom_site_aniso_U_12
Co1 0.0204(4) 0.0081(3) 0.0101(3) -0.0005(2) 0.000 0.000
O2 0.0320(13) 0.0175(11) 0.0149(11) -0.0017(9) 0.0027(10) 0.0098(10)
C1 0.0205(15) 0.0091(14) 0.0136(15) 0.0004(11) -0.0008(11) -0.0021(11)
C2 0.0195(15) 0.0200(16) 0.0139(15) 0.0018(12) 0.0006(12) 0.0037(12)
C3 0.023(3) 0.030(4) 0.024(3) 0.008(3) -0.001(3) -0.005(3)
C4 0.029(3) 0.022(3) 0.017(3) -0.002(3) 0.005(3) 0.009(3)
C2A 0.0195(15) 0.0200(16) 0.0139(15) 0.0018(12) 0.0006(12) 0.0037(12)
O1 0.0248(12) 0.0138(11) 0.0139(11) 0.0003(8) -0.0026(9) 0.0034(9)
O1W 0.0210(16) 0.0072(14) 0.0162(15) -0.0003(12) 0.000 0.000

loop_
_geom_angle_atom_site_label_1
_geom_angle_atom_site_label_2
_geom_angle_atom_site_label_3
_geom_angle
_geom_angle_site_symmetry_1
_geom_angle_site_symmetry_3
O2 Co1 O2 96.95(14) 2 .
O2 Co1 O1 176.62(10) 2 3
O2 Co1 O1 86.02(10) . 3
O2 Co1 O1 86.02(10) 2 4
O2 Co1 O1 176.62(10) . 4
O1 Co1 O1 90.96(13) 3 4
O2 Co1 O1W 89.53(9) 2 .
O2 Co1 O1W 89.53(9) . .
O1 Co1 O1W 88.88(9) 3 .
O1 Co1 O1W 88.88(9) 4 .
O2 Co1 O1W 82.69(9) 2 3
O2 Co1 O1W 82.69(9) . 3
O1 Co1 O1W 99.33(8) 3 3
O1 Co1 O1W 99.33(8) 4 3
O1W Co1 O1W 168.23(10) . 3
C1 O2 Co1 145.2(2) . .
O2 C1 O1 124.8(3) . .
O2 C1 C2 116.1(3) . .
O1 C1 C2 119.1(3) . .
C4 C2 C1 113.8(4) . .
C4 C2 C2 112.6(4) . 10
C1 C2 C2 110.1(2) . 10
C4 C2 C3 107.4(4) . .
C1 C2 C3 104.5(4) . .
C2 C2 C3 107.9(4) 10 .
C1 O1 Co1 126.9(2) . 3_554
Co1 O1W Co1 107.68(13) . 3_554

loop_
_geom_bond_atom_site_label_1
_geom_bond_atom_site_label_2
_geom_bond_distance
_geom_bond_site_symmetry_2
Co1 O2 2.025(2) 2
Co1 O2 2.025(2) .
Co1 O1 2.066(2) 3
Co1 O1 2.066(2) 4
Co1 O1W 2.148(3) .
Co1 O1W 2.274(3) 3
O2 C1 1.245(4) .
C1 O1 1.271(4) .
C1 C2 1.522(5) .
C2 C4 1.517(7) .
C2 C2 1.544(6) 10
C2 C3 1.586(8) .
O1 Co1 2.066(2) 3_554
O1W Co1 2.274(3) 3_554
